data_7200388
loop_
_publ_author_name
'Haynes, Delia A.'
'Weng, Ze F.'
'Jones, William'
'Motherwell, W. D. Samuel'

_publ_section_title
;
 The crystal structures of three novel lutidinium pamoate salts
;
_journal_coden_ASTM CRECF4
_journal_issue 2
_journal_name_full CrystEngComm
_journal_page_first 254
_journal_page_last 260
_journal_paper_doi 10.1039/b814214a
_journal_volume 11
_journal_year 2009
_chemical_formula_moiety '2(C7 H10 N), C23 H14 O6'
_chemical_formula_sum 'C37 H34 N2 O6'
_chemical_formula_weight 602.66
_chemical_name_common '2,3 lutidine pamoate'
_space_group_IT_number 14
_symmetry_cell_setting monoclinic
_symmetry_space_group_name_Hall '-P 2yn'
_symmetry_space_group_name_H-M 'P 1 21/n 1'
_atom_sites_solution_hydrogens geom
_atom_sites_solution_primary direct
_atom_sites_solution_secondary difmap
_audit_creation_method SHELXL-97
_cell_angle_alpha 90.00
_cell_angle_beta 107.20(3)
_cell_angle_gamma 90.00
_cell_formula_units_Z 4
_cell_length_a 15.197(3)
_cell_length_b 13.262(3)
_cell_length_c 15.716(3)
_cell_measurement_reflns_used 10914
_cell_measurement_temperature 180(2)
_cell_measurement_theta_max 27.48
_cell_measurement_theta_min 1.00
_cell_volume 3025.8(12)
_computing_cell_refinement 'HKL Scalepack (Otwinowski & Minor 1997)'
_computing_data_collection 'Collect (Nonius B.V. 1998)'
_computing_data_reduction
;
HKL Denzo and Scalepack (Otwinowski & Minor 1997)
;
_computing_structure_refinement 'SHELXL-97 (Sheldrick, 1997)'
_computing_structure_solution 'SHELXS-97 (Sheldrick, 1990)'
_diffrn_ambient_temperature 180(2)
_diffrn_measured_fraction_theta_full 0.994
_diffrn_measured_fraction_theta_max 0.994
_diffrn_measurement_device_type 'Nonius Kappa CCD'
_diffrn_measurement_method 'Thin slice \w and \f scans'
_diffrn_radiation_source 'fine-focus sealed tube'
_diffrn_radiation_type MoK\a
_diffrn_radiation_wavelength 0.71073
_diffrn_reflns_av_R_equivalents 0.0379
_diffrn_reflns_av_sigmaI/netI 0.0454
_diffrn_reflns_limit_h_max 19
_diffrn_reflns_limit_h_min -19
_diffrn_reflns_limit_k_max 17
_diffrn_reflns_limit_k_min -17
_diffrn_reflns_limit_l_max 20
_diffrn_reflns_limit_l_min -18
_diffrn_reflns_number 19064
_diffrn_reflns_theta_full 27.50
_diffrn_reflns_theta_max 27.50
_diffrn_reflns_theta_min 3.62
_exptl_absorpt_coefficient_mu 0.090
_exptl_absorpt_correction_T_max 0.982
_exptl_absorpt_correction_T_min 0.926
_exptl_absorpt_correction_type multi-scan
_exptl_absorpt_process_details
;
multi-scan from symmetry-related measurements
Sortav (Blessing 1995)
;
_exptl_crystal_colour yellow
_exptl_crystal_density_diffrn 1.323
_exptl_crystal_density_method 'not measured'
_exptl_crystal_description blocks
_exptl_crystal_F_000 1272
_exptl_crystal_size_max 0.28
_exptl_crystal_size_mid 0.23
_exptl_crystal_size_min 0.21
_refine_diff_density_max 0.208
_refine_diff_density_min -0.240
_refine_diff_density_rms 0.048
_refine_ls_extinction_method none
_refine_ls_goodness_of_fit_ref 1.027
_refine_ls_hydrogen_treatment mixed
_refine_ls_matrix_type full
_refine_ls_number_parameters 418
_refine_ls_number_reflns 6910
_refine_ls_number_restraints 0
_refine_ls_restrained_S_all 1.027
_refine_ls_R_factor_all 0.0817
_refine_ls_R_factor_gt 0.0518
_refine_ls_shift/su_max 0.000
_refine_ls_shift/su_mean 0.000
_refine_ls_structure_factor_coef Fsqd
_refine_ls_weighting_details 'calc w=1/[\s^2^(Fo^2^)+(0.0393P)^2^+1.6405P] where P=(Fo^2^+2Fc^2^)/3'
_refine_ls_weighting_scheme calc
_refine_ls_wR_factor_gt 0.1073
_refine_ls_wR_factor_ref 0.1237
_reflns_number_gt 4942
_reflns_number_total 6910
_reflns_threshold_expression >2sigma(I)
_cod_data_source_file B814214a.txt
_cod_data_source_block 2_3
_cod_depositor_comments
;
 Replaced the incorrect bibliographical reference to the original
 publication with a proper one.

 Antanas Vaitkus,
 2019-09-18
;
_cod_original_cell_volume 3025.8(10)
_cod_original_sg_symbol_H-M P2(1)/n
_cod_database_code 7200388

loop_
_symmetry_equiv_pos_as_xyz
'x, y, z'
'-x+1/2, y+1/2, -z+1/2'
'-x, -y, -z'
'x-1/2, -y-1/2, z-1/2'

loop_
_atom_site_label
_atom_site_type_symbol
_atom_site_fract_x
_atom_site_fract_y
_atom_site_fract_z
_atom_site_U_iso_or_equiv
_atom_site_adp_type
_atom_site_occupancy
_atom_site_symmetry_multiplicity
_atom_site_calc_flag
_atom_site_refinement_flags
_atom_site_disorder_assembly
_atom_site_disorder_group
N11 N 1.22135(11) 0.11543(11) -0.01203(10) 0.0332(3) Uani 1 1 d . . .
H11N H 1.1531(18) 0.1219(19) -0.0122(16) 0.071(8) Uiso 1 1 d . . .
C12 C 1.24191(12) 0.05473(13) -0.07187(12) 0.0303(4) Uani 1 1 d . . .
C13 C 1.33325(13) 0.04705(14) -0.07281(13) 0.0355(4) Uani 1 1 d . . .
C14 C 1.39903(13) 0.10137(15) -0.00987(14) 0.0431(5) Uani 1 1 d . . .
H14 H 1.4617 0.0968 -0.0089 0.052 Uiso 1 1 calc R . .
C17 C 1.16497(13) -0.00241(15) -0.13411(13) 0.0397(4) Uani 1 1 d . . .
H17A H 1.1065 0.0175 -0.1246 0.060 Uiso 1 1 calc R . .
H17B H 1.1747 -0.0749 -0.1230 0.060 Uiso 1 1 calc R . .
H17C H 1.1631 0.0125 -0.1957 0.060 Uiso 1 1 calc R . .
C15 C 1.37585(14) 0.16196(15) 0.05143(14) 0.0434(5) Uani 1 1 d . . .
H15 H 1.4218 0.1982 0.0949 0.052 Uiso 1 1 calc R . .
C16 C 1.28533(14) 0.16869(15) 0.04814(13) 0.0397(5) Uani 1 1 d . . .
H16 H 1.2676 0.2114 0.0887 0.048 Uiso 1 1 calc R . .
C18 C 1.35715(16) -0.01855(18) -0.14087(16) 0.0543(6) Uani 1 1 d . . .
H18A H 1.4223 -0.0095 -0.1367 0.081 Uiso 1 1 calc R . .
H18B H 1.3189 0.0004 -0.2006 0.081 Uiso 1 1 calc R . .
H18C H 1.3458 -0.0893 -0.1296 0.081 Uiso 1 1 calc R . .
N21 N 0.30430(10) 0.55762(12) 0.15911(10) 0.0333(3) Uani 1 1 d . . .
H21N H 0.3515(18) 0.515(2) 0.1397(17) 0.078(8) Uiso 1 1 d . . .
C22 C 0.33526(13) 0.63052(16) 0.21968(12) 0.0391(4) Uani 1 1 d . . .
H22 H 0.3996 0.6406 0.2449 0.047 Uiso 1 1 calc R . .
C23 C 0.27450(14) 0.69010(16) 0.24512(12) 0.0418(5) Uani 1 1 d . . .
H23 H 0.2958 0.7427 0.2873 0.050 Uiso 1 1 calc R . .
C24 C 0.18135(13) 0.67255(15) 0.20842(12) 0.0378(4) Uani 1 1 d . . .
H24 H 0.1384 0.7140 0.2254 0.045 Uiso 1 1 calc R . .
C25 C 0.14954(12) 0.59605(14) 0.14770(12) 0.0318(4) Uani 1 1 d . . .
C26 C 0.21433(12) 0.53801(13) 0.12250(11) 0.0297(4) Uani 1 1 d . . .
C27 C 0.18934(14) 0.45540(15) 0.05577(14) 0.0415(5) Uani 1 1 d . . .
H27A H 0.2456 0.4239 0.0499 0.062 Uiso 1 1 calc R . .
H27B H 0.1535 0.4830 -0.0019 0.062 Uiso 1 1 calc R . .
H27C H 0.1524 0.4049 0.0753 0.062 Uiso 1 1 calc R . .
C28 C 0.04846(13) 0.57643(17) 0.10790(14) 0.0446(5) Uani 1 1 d . . .
H28A H 0.0134 0.6228 0.1340 0.067 Uiso 1 1 calc R . .
H28B H 0.0347 0.5068 0.1203 0.067 Uiso 1 1 calc R . .
H28C H 0.0313 0.5869 0.0433 0.067 Uiso 1 1 calc R . .
C311 C 0.91932(11) 0.19833(14) 0.00700(11) 0.0302(4) Uani 1 1 d . . .
C312 C 0.88177(11) 0.27039(13) 0.05425(11) 0.0277(4) Uani 1 1 d . . .
O312 O 0.94006(8) 0.33146(10) 0.11519(8) 0.0371(3) Uani 1 1 d . . .
H312 H 0.9947 0.3178 0.1177 0.056 Uiso 1 1 calc R . .
C313 C 0.78754(11) 0.28073(13) 0.03924(11) 0.0261(4) Uani 1 1 d . . .
C314 C 0.72759(11) 0.21804(13) -0.02712(11) 0.0267(4) Uani 1 1 d . . .
C315 C 0.62984(11) 0.22837(14) -0.05241(12) 0.0313(4) Uani 1 1 d . . .
H315 H 0.6027 0.2765 -0.0231 0.038 Uiso 1 1 calc R . .
C316 C 0.57457(13) 0.16944(16) -0.11870(13) 0.0391(5) Uani 1 1 d . . .
H316 H 0.5096 0.1780 -0.1349 0.047 Uiso 1 1 calc R . .
C317 C 0.61193(14) 0.09677(16) -0.16305(13) 0.0425(5) Uani 1 1 d . . .
H317 H 0.5726 0.0561 -0.2083 0.051 Uiso 1 1 calc R . .
C318 C 0.70510(13) 0.08493(15) -0.14074(13) 0.0389(4) Uani 1 1 d . . .
H318 H 0.7304 0.0357 -0.1707 0.047 Uiso 1 1 calc R . .
C319 C 0.76485(12) 0.14503(13) -0.07340(11) 0.0302(4) Uani 1 1 d . . .
C320 C 0.86136(12) 0.13713(14) -0.05443(12) 0.0322(4) Uani 1 1 d . . .
H320 H 0.8864 0.0883 -0.0850 0.039 Uiso 1 1 calc R . .
C321 C 0.75127(11) 0.36244(13) 0.08773(11) 0.0277(4) Uani 1 1 d . . .
H32A H 0.7130 0.4089 0.0424 0.033 Uiso 1 1 calc R . .
H32B H 0.8047 0.4017 0.1240 0.033 Uiso 1 1 calc R . .
C322 C 0.69477(11) 0.33005(12) 0.14850(11) 0.0250(3) Uani 1 1 d . . .
C323 C 0.60553(11) 0.36563(12) 0.13206(11) 0.0259(3) Uani 1 1 d . . .
O323 O 0.56979(8) 0.42626(10) 0.06064(8) 0.0339(3) Uani 1 1 d . . .
H323 H 0.5156 0.4423 0.0583 0.051 Uiso 1 1 calc R . .
C324 C 0.55044(11) 0.33950(12) 0.18859(11) 0.0269(4) Uani 1 1 d . . .
C325 C 0.58624(12) 0.27708(13) 0.25938(12) 0.0297(4) Uani 1 1 d . . .
H325 H 0.5489 0.2582 0.2957 0.036 Uiso 1 1 calc R . .
C326 C 0.67699(12) 0.23980(13) 0.28019(11) 0.0287(4) Uani 1 1 d . . .
C327 C 0.71411(13) 0.17649(14) 0.35479(12) 0.0353(4) Uani 1 1 d . . .
H327 H 0.6765 0.1571 0.3907 0.042 Uiso 1 1 calc R . .
C328 C 0.80273(13) 0.14291(15) 0.37603(13) 0.0389(4) Uani 1 1 d . . .
H328 H 0.8264 0.0995 0.4257 0.047 Uiso 1 1 calc R . .
C329 C 0.85884(13) 0.17309(15) 0.32374(12) 0.0360(4) Uani 1 1 d . . .
H329 H 0.9209 0.1504 0.3389 0.043 Uiso 1 1 calc R . .
C330 C 0.82569(12) 0.23464(13) 0.25127(11) 0.0302(4) Uani 1 1 d . . .
H330 H 0.8655 0.2550 0.2178 0.036 Uiso 1 1 calc R . .
C331 C 0.73270(11) 0.26854(12) 0.22528(11) 0.0261(3) Uani 1 1 d . . .
C332 C 1.02183(12) 0.19129(16) 0.02265(13) 0.0363(4) Uani 1 1 d . . .
O331 O 1.04971(9) 0.12874(13) -0.02379(11) 0.0576(4) Uani 1 1 d . . .
O332 O 1.07362(8) 0.24834(11) 0.07970(10) 0.0452(4) Uani 1 1 d . . .
C333 C 0.45549(12) 0.38308(14) 0.17424(13) 0.0328(4) Uani 1 1 d . . .
O333 O 0.40461(10) 0.34972(11) 0.21493(11) 0.0531(4) Uani 1 1 d . . .
O334 O 0.43293(9) 0.45591(11) 0.11796(10) 0.0456(4) Uani 1 1 d . . .

loop_
_atom_site_aniso_label
_atom_site_aniso_U_11
_atom_site_aniso_U_22
_atom_site_aniso_U_33
_atom_site_aniso_U_23
_atom_site_aniso_U_13
_atom_site_aniso_U_12
N11 0.0334(8) 0.0333(8) 0.0355(8) 0.0036(7) 0.0142(7) 0.0053(7)
C12 0.0347(9) 0.0259(9) 0.0321(9) 0.0034(7) 0.0126(8) 0.0009(7)
C13 0.0362(10) 0.0324(10) 0.0428(11) -0.0011(8) 0.0195(9) 0.0011(8)
C14 0.0336(10) 0.0399(11) 0.0593(13) -0.0031(10) 0.0194(10) -0.0023(9)
C17 0.0388(10) 0.0376(11) 0.0394(11) 0.0021(9) 0.0062(9) -0.0007(9)
C15 0.0417(11) 0.0377(11) 0.0477(12) -0.0065(9) 0.0081(9) -0.0071(9)
C16 0.0497(11) 0.0347(10) 0.0373(10) -0.0048(9) 0.0168(9) 0.0026(9)
C18 0.0541(13) 0.0558(14) 0.0620(15) -0.0153(12) 0.0312(12) 0.0022(11)
N21 0.0296(8) 0.0354(9) 0.0356(8) 0.0058(7) 0.0106(7) 0.0047(7)
C22 0.0331(9) 0.0488(12) 0.0323(10) 0.0027(9) 0.0047(8) -0.0041(9)
C23 0.0486(12) 0.0471(12) 0.0293(10) -0.0047(9) 0.0107(9) -0.0034(10)
C24 0.0437(11) 0.0396(11) 0.0332(10) -0.0014(8) 0.0163(9) 0.0058(9)
C25 0.0317(9) 0.0347(10) 0.0302(9) 0.0048(8) 0.0111(8) 0.0059(8)
C26 0.0315(9) 0.0300(9) 0.0295(9) 0.0028(7) 0.0122(7) 0.0022(7)
C27 0.0418(11) 0.0356(11) 0.0515(12) -0.0077(9) 0.0205(10) -0.0020(9)
C28 0.0310(10) 0.0513(12) 0.0514(12) -0.0032(10) 0.0118(9) 0.0031(9)
C311 0.0255(8) 0.0355(10) 0.0307(9) 0.0070(8) 0.0103(7) 0.0040(7)
C312 0.0268(8) 0.0298(9) 0.0267(8) 0.0031(7) 0.0081(7) -0.0018(7)
O312 0.0242(6) 0.0459(8) 0.0399(7) -0.0056(6) 0.0077(5) -0.0059(6)
C313 0.0250(8) 0.0273(9) 0.0269(8) 0.0060(7) 0.0093(7) 0.0016(7)
C314 0.0247(8) 0.0296(9) 0.0259(8) 0.0046(7) 0.0078(7) 0.0001(7)
C315 0.0257(8) 0.0386(10) 0.0301(9) 0.0019(8) 0.0089(7) 0.0010(7)
C316 0.0265(9) 0.0506(12) 0.0383(10) 0.0003(9) 0.0069(8) -0.0032(8)
C317 0.0386(10) 0.0470(12) 0.0385(11) -0.0085(9) 0.0062(9) -0.0082(9)
C318 0.0404(10) 0.0396(11) 0.0366(10) -0.0066(9) 0.0115(9) 0.0000(9)
C319 0.0295(9) 0.0326(9) 0.0291(9) 0.0015(7) 0.0095(7) 0.0013(7)
C320 0.0325(9) 0.0342(10) 0.0323(9) 0.0011(8) 0.0132(8) 0.0065(8)
C321 0.0275(8) 0.0265(9) 0.0305(9) 0.0021(7) 0.0107(7) 0.0000(7)
C322 0.0263(8) 0.0235(8) 0.0260(8) -0.0030(7) 0.0088(7) -0.0025(7)
C323 0.0290(8) 0.0217(8) 0.0269(8) 0.0001(7) 0.0085(7) -0.0007(7)
O323 0.0297(6) 0.0392(7) 0.0355(7) 0.0103(6) 0.0136(5) 0.0087(6)
C324 0.0286(8) 0.0230(8) 0.0309(9) -0.0016(7) 0.0115(7) -0.0023(7)
C325 0.0328(9) 0.0277(9) 0.0321(9) 0.0007(7) 0.0152(8) -0.0041(7)
C326 0.0325(9) 0.0256(9) 0.0289(9) 0.0001(7) 0.0102(7) -0.0026(7)
C327 0.0390(10) 0.0346(10) 0.0331(10) 0.0064(8) 0.0120(8) -0.0002(8)
C328 0.0434(11) 0.0365(10) 0.0338(10) 0.0071(8) 0.0066(8) 0.0034(9)
C329 0.0322(9) 0.0388(10) 0.0339(10) 0.0009(8) 0.0051(8) 0.0045(8)
C330 0.0288(9) 0.0331(10) 0.0285(9) -0.0009(7) 0.0079(7) -0.0012(7)
C331 0.0278(8) 0.0230(8) 0.0268(8) -0.0035(7) 0.0069(7) -0.0021(7)
C332 0.0267(9) 0.0443(11) 0.0390(10) 0.0105(9) 0.0114(8) 0.0069(8)
O331 0.0320(7) 0.0749(11) 0.0700(11) -0.0145(9) 0.0213(7) 0.0101(7)
O332 0.0244(6) 0.0569(9) 0.0516(9) 0.0007(7) 0.0069(6) 0.0000(6)
C333 0.0312(9) 0.0289(9) 0.0411(10) 0.0009(8) 0.0151(8) -0.0017(8)
O333 0.0412(8) 0.0496(9) 0.0818(11) 0.0230(8) 0.0387(8) 0.0078(7)
O334 0.0389(7) 0.0496(9) 0.0558(9) 0.0201(7) 0.0256(7) 0.0157(6)

loop_
_atom_type_symbol
_atom_type_description
_atom_type_scat_dispersion_real
_atom_type_scat_dispersion_imag
_atom_type_scat_source
C C 0.0033 0.0016 'International Tables Vol C Tables 4.2.6.8 and 6.1.1.4'
H H 0.0000 0.0000 'International Tables Vol C Tables 4.2.6.8 and 6.1.1.4'
N N 0.0061 0.0033 'International Tables Vol C Tables 4.2.6.8 and 6.1.1.4'
O O 0.0106 0.0060 'International Tables Vol C Tables 4.2.6.8 and 6.1.1.4'

loop_
_geom_angle_atom_site_label_1
_geom_angle_atom_site_label_2
_geom_angle_atom_site_label_3
_geom_angle
_geom_angle_site_symmetry_1
_geom_angle_site_symmetry_3
_geom_angle_publ_flag
C16 N11 C12 122.66(16) . . ?
C16 N11 H11N 118.2(14) . . ?
C12 N11 H11N 119.1(14) . . ?
N11 C12 C13 119.27(17) . . ?
N11 C12 C17 117.68(16) . . ?
C13 C12 C17 123.05(16) . . ?
C14 C13 C12 117.72(17) . . ?
C14 C13 C18 122.31(17) . . ?
C12 C13 C18 119.97(18) . . ?
C15 C14 C13 121.58(18) . . ?
C15 C14 H14 119.2 . . ?
C13 C14 H14 119.2 . . ?
C12 C17 H17A 109.5 . . ?
C12 C17 H17B 109.5 . . ?
H17A C17 H17B 109.5 . . ?
C12 C17 H17C 109.5 . . ?
H17A C17 H17C 109.5 . . ?
H17B C17 H17C 109.5 . . ?
C16 C15 C14 118.37(19) . . ?
C16 C15 H15 120.8 . . ?
C14 C15 H15 120.8 . . ?
N11 C16 C15 120.37(18) . . ?
N11 C16 H16 119.8 . . ?
C15 C16 H16 119.8 . . ?
C13 C18 H18A 109.5 . . ?
C13 C18 H18B 109.5 . . ?
H18A C18 H18B 109.5 . . ?
C13 C18 H18C 109.5 . . ?
H18A C18 H18C 109.5 . . ?
H18B C18 H18C 109.5 . . ?
C22 N21 C26 122.89(16) . . ?
C22 N21 H21N 118.6(14) . . ?
C26 N21 H21N 118.6(14) . . ?
N21 C22 C23 120.05(18) . . ?
N21 C22 H22 120.0 . . ?
C23 C22 H22 120.0 . . ?
C22 C23 C24 118.67(19) . . ?
C22 C23 H23 120.7 . . ?
C24 C23 H23 120.7 . . ?
C25 C24 C23 121.28(18) . . ?
C25 C24 H24 119.4 . . ?
C23 C24 H24 119.4 . . ?
C24 C25 C26 118.02(17) . . ?
C24 C25 C28 121.50(17) . . ?
C26 C25 C28 120.47(17) . . ?
N21 C26 C25 119.06(17) . . ?
N21 C26 C27 117.42(16) . . ?
C25 C26 C27 123.51(16) . . ?
C26 C27 H27A 109.5 . . ?
C26 C27 H27B 109.5 . . ?
H27A C27 H27B 109.5 . . ?
C26 C27 H27C 109.5 . . ?
H27A C27 H27C 109.5 . . ?
H27B C27 H27C 109.5 . . ?
C25 C28 H28A 109.5 . . ?
C25 C28 H28B 109.5 . . ?
H28A C28 H28B 109.5 . . ?
C25 C28 H28C 109.5 . . ?
H28A C28 H28C 109.5 . . ?
H28B C28 H28C 109.5 . . ?
C320 C311 C312 119.47(15) . . ?
C320 C311 C332 119.89(16) . . ?
C312 C311 C332 120.62(16) . . ?
O312 C312 C313 118.98(15) . . ?
O312 C312 C311 119.11(15) . . ?
C313 C312 C311 121.91(16) . . ?
C312 O312 H312 109.5 . . ?
C312 C313 C314 117.98(15) . . ?
C312 C313 C321 119.65(15) . . ?
C314 C313 C321 122.21(14) . . ?
C319 C314 C315 117.47(16) . . ?
C319 C314 C313 120.23(15) . . ?
C315 C314 C313 122.24(16) . . ?
C316 C315 C314 120.66(17) . . ?
C316 C315 H315 119.7 . . ?
C314 C315 H315 119.7 . . ?
C315 C316 C317 121.41(17) . . ?
C315 C316 H316 119.3 . . ?
C317 C316 H316 119.3 . . ?
C318 C317 C316 119.55(18) . . ?
C318 C317 H317 120.2 . . ?
C316 C317 H317 120.2 . . ?
C317 C318 C319 120.94(18) . . ?
C317 C318 H318 119.5 . . ?
C319 C318 H318 119.5 . . ?
C320 C319 C318 120.78(17) . . ?
C320 C319 C314 119.17(16) . . ?
C318 C319 C314 119.96(16) . . ?
C311 C320 C319 121.20(16) . . ?
C311 C320 H320 119.4 . . ?
C319 C320 H320 119.4 . . ?
C313 C321 C322 117.96(14) . . ?
C313 C321 H32A 107.8 . . ?
C322 C321 H32A 107.8 . . ?
C313 C321 H32B 107.8 . . ?
C322 C321 H32B 107.8 . . ?
H32A C321 H32B 107.2 . . ?
C323 C322 C331 118.67(15) . . ?
C323 C322 C321 119.28(15) . . ?
C331 C322 C321 121.95(14) . . ?
O323 C323 C322 119.08(14) . . ?
O323 C323 C324 119.50(14) . . ?
C322 C323 C324 121.42(15) . . ?
C323 O323 H323 109.5 . . ?
C325 C324 C323 119.19(15) . . ?
C325 C324 C333 119.19(15) . . ?
C323 C324 C333 121.57(15) . . ?
C324 C325 C326 121.93(16) . . ?
C324 C325 H325 119.0 . . ?
C326 C325 H325 119.0 . . ?
C325 C326 C327 121.53(16) . . ?
C325 C326 C331 118.72(16) . . ?
C327 C326 C331 119.75(16) . . ?
C328 C327 C326 121.28(17) . . ?
C328 C327 H327 119.4 . . ?
C326 C327 H327 119.4 . . ?
C327 C328 C329 119.34(18) . . ?
C327 C328 H328 120.3 . . ?
C329 C328 H328 120.3 . . ?
C330 C329 C328 121.19(17) . . ?
C330 C329 H329 119.4 . . ?
C328 C329 H329 119.4 . . ?
C329 C330 C331 121.10(17) . . ?
C329 C330 H330 119.5 . . ?
C331 C330 H330 119.5 . . ?
C330 C331 C326 117.28(15) . . ?
C330 C331 C322 122.76(15) . . ?
C326 C331 C322 119.96(15) . . ?
O332 C332 O331 124.30(17) . . ?
O332 C332 C311 118.59(17) . . ?
O331 C332 C311 117.10(18) . . ?
O333 C333 O334 123.39(17) . . ?
O333 C333 C324 120.54(17) . . ?
O334 C333 C324 116.07(15) . . ?

loop_
_geom_bond_atom_site_label_1
_geom_bond_atom_site_label_2
_geom_bond_distance
_geom_bond_site_symmetry_2
_geom_bond_publ_flag
N11 C16 1.340(2) . ?
N11 C12 1.343(2) . ?
N11 H11N 1.04(3) . ?
C12 C13 1.396(2) . ?
C12 C17 1.490(3) . ?
C13 C14 1.383(3) . ?
C13 C18 1.504(3) . ?
C14 C15 1.378(3) . ?
C14 H14 0.9500 . ?
C17 H17A 0.9800 . ?
C17 H17B 0.9800 . ?
C17 H17C 0.9800 . ?
C15 C16 1.364(3) . ?
C15 H15 0.9500 . ?
C16 H16 0.9500 . ?
C18 H18A 0.9800 . ?
C18 H18B 0.9800 . ?
C18 H18C 0.9800 . ?
N21 C22 1.341(2) . ?
N21 C26 1.343(2) . ?
N21 H21N 1.03(3) . ?
C22 C23 1.362(3) . ?
C22 H22 0.9500 . ?
C23 C24 1.381(3) . ?
C23 H23 0.9500 . ?
C24 C25 1.379(3) . ?
C24 H24 0.9500 . ?
C25 C26 1.396(2) . ?
C25 C28 1.500(3) . ?
C26 C27 1.486(3) . ?
C27 H27A 0.9800 . ?
C27 H27B 0.9800 . ?
C27 H27C 0.9800 . ?
C28 H28A 0.9800 . ?
C28 H28B 0.9800 . ?
C28 H28C 0.9800 . ?
C311 C320 1.365(3) . ?
C311 C312 1.429(2) . ?
C311 C332 1.506(2) . ?
C312 O312 1.362(2) . ?
C312 C313 1.388(2) . ?
O312 H312 0.8400 . ?
C313 C314 1.431(2) . ?
C313 C321 1.519(2) . ?
C314 C319 1.425(2) . ?
C314 C315 1.426(2) . ?
C315 C316 1.373(3) . ?
C315 H315 0.9500 . ?
C316 C317 1.404(3) . ?
C316 H316 0.9500 . ?
C317 C318 1.363(3) . ?
C317 H317 0.9500 . ?
C318 C319 1.418(3) . ?
C318 H318 0.9500 . ?
C319 C320 1.412(2) . ?
C320 H320 0.9500 . ?
C321 C322 1.523(2) . ?
C321 H32A 0.9900 . ?
C321 H32B 0.9900 . ?
C322 C323 1.386(2) . ?
C322 C331 1.429(2) . ?
C323 O323 1.357(2) . ?
C323 C324 1.432(2) . ?
O323 H323 0.8400 . ?
C324 C325 1.364(2) . ?
C324 C333 1.508(2) . ?
C325 C326 1.409(2) . ?
C325 H325 0.9500 . ?
C326 C327 1.417(2) . ?
C326 C331 1.428(2) . ?
C327 C328 1.363(3) . ?
C327 H327 0.9500 . ?
C328 C329 1.406(3) . ?
C328 H328 0.9500 . ?
C329 C330 1.370(3) . ?
C329 H329 0.9500 . ?
C330 C331 1.423(2) . ?
C330 H330 0.9500 . ?
C332 O332 1.256(2) . ?
C332 O331 1.258(2) . ?
C333 O333 1.223(2) . ?
C333 O334 1.286(2) . ?

loop_
_geom_hbond_atom_site_label_D
_geom_hbond_atom_site_label_H
_geom_hbond_atom_site_label_A
_geom_hbond_distance_DH
_geom_hbond_distance_HA
_geom_hbond_distance_DA
_geom_hbond_angle_DHA
_geom_hbond_site_symmetry_A
N11 H11N O331 1.04(3) 1.53(3) 2.566(2) 173(2) .
N21 H21N O334 1.03(3) 1.58(3) 2.609(2) 174(2) .

loop_
_geom_torsion_atom_site_label_1
_geom_torsion_atom_site_label_2
_geom_torsion_atom_site_label_3
_geom_torsion_atom_site_label_4
_geom_torsion
_geom_torsion_site_symmetry_1
_geom_torsion_site_symmetry_2
_geom_torsion_site_symmetry_3
_geom_torsion_site_symmetry_4
_geom_torsion_publ_flag
C16 N11 C12 C13 -0.8(3) . . . . ?
C16 N11 C12 C17 178.67(17) . . . . ?
N11 C12 C13 C14 1.5(3) . . . . ?
C17 C12 C13 C14 -177.96(18) . . . . ?
N11 C12 C13 C18 -178.47(18) . . . . ?
C17 C12 C13 C18 2.1(3) . . . . ?
C12 C13 C14 C15 -0.6(3) . . . . ?
C18 C13 C14 C15 179.3(2) . . . . ?
C13 C14 C15 C16 -0.9(3) . . . . ?
C12 N11 C16 C15 -0.8(3) . . . . ?
C14 C15 C16 N11 1.6(3) . . . . ?
C26 N21 C22 C23 -1.5(3) . . . . ?
N21 C22 C23 C24 1.1(3) . . . . ?
C22 C23 C24 C25 0.5(3) . . . . ?
C23 C24 C25 C26 -1.5(3) . . . . ?
C23 C24 C25 C28 179.78(18) . . . . ?
C22 N21 C26 C25 0.4(3) . . . . ?
C22 N21 C26 C27 179.69(17) . . . . ?
C24 C25 C26 N21 1.1(3) . . . . ?
C28 C25 C26 N21 179.79(17) . . . . ?
C24 C25 C26 C27 -178.12(17) . . . . ?
C28 C25 C26 C27 0.6(3) . . . . ?
C320 C311 C312 O312 -179.74(15) . . . . ?
C332 C311 C312 O312 -1.3(2) . . . . ?
C320 C311 C312 C313 -0.4(3) . . . . ?
C332 C311 C312 C313 177.97(16) . . . . ?
O312 C312 C313 C314 178.01(14) . . . . ?
C311 C312 C313 C314 -1.3(2) . . . . ?
O312 C312 C313 C321 2.6(2) . . . . ?
C311 C312 C313 C321 -176.68(15) . . . . ?
C312 C313 C314 C319 2.2(2) . . . . ?
C321 C313 C314 C319 177.49(15) . . . . ?
C312 C313 C314 C315 -174.97(16) . . . . ?
C321 C313 C314 C315 0.3(2) . . . . ?
C319 C314 C315 C316 0.2(3) . . . . ?
C313 C314 C315 C316 177.53(17) . . . . ?
C314 C315 C316 C317 0.6(3) . . . . ?
C315 C316 C317 C318 -0.7(3) . . . . ?
C316 C317 C318 C319 0.0(3) . . . . ?
C317 C318 C319 C320 -175.88(18) . . . . ?
C317 C318 C319 C314 0.9(3) . . . . ?
C315 C314 C319 C320 175.85(16) . . . . ?
C313 C314 C319 C320 -1.5(2) . . . . ?
C315 C314 C319 C318 -1.0(2) . . . . ?
C313 C314 C319 C318 -178.35(16) . . . . ?
C312 C311 C320 C319 1.2(3) . . . . ?
C332 C311 C320 C319 -177.17(16) . . . . ?
C318 C319 C320 C311 176.54(17) . . . . ?
C314 C319 C320 C311 -0.3(3) . . . . ?
C312 C313 C321 C322 -119.54(17) . . . . ?
C314 C313 C321 C322 65.3(2) . . . . ?
C313 C321 C322 C323 -121.30(17) . . . . ?
C313 C321 C322 C331 62.4(2) . . . . ?
C331 C322 C323 O323 178.28(14) . . . . ?
C321 C322 C323 O323 1.9(2) . . . . ?
C331 C322 C323 C324 -1.9(2) . . . . ?
C321 C322 C323 C324 -178.36(15) . . . . ?
O323 C323 C324 C325 178.86(15) . . . . ?
C322 C323 C324 C325 -0.9(2) . . . . ?
O323 C323 C324 C333 -4.0(2) . . . . ?
C322 C323 C324 C333 176.22(15) . . . . ?
C323 C324 C325 C326 1.9(3) . . . . ?
C333 C324 C325 C326 -175.31(16) . . . . ?
C324 C325 C326 C327 178.84(17) . . . . ?
C324 C325 C326 C331 0.0(3) . . . . ?
C325 C326 C327 C328 -178.17(18) . . . . ?
C331 C326 C327 C328 0.6(3) . . . . ?
C326 C327 C328 C329 1.1(3) . . . . ?
C327 C328 C329 C330 -0.8(3) . . . . ?
C328 C329 C330 C331 -1.3(3) . . . . ?
C329 C330 C331 C326 2.9(2) . . . . ?
C329 C330 C331 C322 -177.91(17) . . . . ?
C325 C326 C331 C330 176.25(15) . . . . ?
C327 C326 C331 C330 -2.6(2) . . . . ?
C325 C326 C331 C322 -2.9(2) . . . . ?
C327 C326 C331 C322 178.22(16) . . . . ?
C323 C322 C331 C330 -175.28(16) . . . . ?
C321 C322 C331 C330 1.0(2) . . . . ?
C323 C322 C331 C326 3.8(2) . . . . ?
C321 C322 C331 C326 -179.83(15) . . . . ?
C320 C311 C332 O332 -179.85(17) . . . . ?
C312 C311 C332 O332 1.8(3) . . . . ?
C320 C311 C332 O331 1.0(3) . . . . ?
C312 C311 C332 O331 -177.35(17) . . . . ?
C325 C324 C333 O333 -13.0(3) . . . . ?
C323 C324 C333 O333 169.84(18) . . . . ?
C325 C324 C333 O334 166.76(17) . . . . ?
C323 C324 C333 O334 -10.4(2) . . . . ?

loop_
_cod_related_entry_id
_cod_related_entry_database
_cod_related_entry_code
1 ChemSpider 26666971
